data_7159630
loop_
_publ_author_name
'Konovalov, Aleksandr V.'
'Churusova, Svetlana G.'
'Aleksanyan, Diana V.'
'Rybalkina, Ekaterina Yu'
'Aksenova, Svetlana A.'
'Peregudov, Alexander S.'
'Klemenkova, Zinaida S.'
'Kozlov, Vladimir A.'

_publ_section_title
;
 (Aminoalkyl)diphenylphosphine sulfides: synthesis and application as
 building blocks in the design of multidentate ligands for cytotoxic
 Pd(II) complexes.
;
_journal_issue 41
_journal_name_full 'Organic &amp; biomolecular chemistry'
_journal_page_first 8379
_journal_page_last 8392
_journal_paper_doi 10.1039/d3ob01309j
_journal_volume 21
_journal_year 2023
_chemical_formula_moiety 'C25 H21 N2 O P S'
_chemical_formula_sum 'C25 H21 N2 O P S'
_chemical_formula_weight 428.47
_space_group_crystal_system triclinic
_space_group_IT_number 2
_space_group_name_Hall '-P 1'
_space_group_name_H-M_alt 'P -1'
_atom_sites_solution_hydrogens mixed
_atom_sites_solution_primary dual
_audit_creation_date 2023-05-15
_audit_creation_method
;
Olex2 1.5
(compiled 2022.04.07 svn.rca3783a0 for OlexSys, GUI svn.r6498)
;
_audit_update_record
;
2023-05-16 deposited with the CCDC.	2023-09-28 downloaded from the CCDC.
;
_cell_angle_alpha 104.5460(10)
_cell_angle_beta 100.9210(10)
_cell_angle_gamma 104.4390(10)
_cell_formula_units_Z 2
_cell_length_a 9.8186(3)
_cell_length_b 10.1013(3)
_cell_length_c 12.0509(3)
_cell_measurement_reflns_used 9984
_cell_measurement_temperature 100
_cell_measurement_theta_max 30.59
_cell_measurement_theta_min 2.22
_cell_volume 1079.09(5)
_computing_molecular_graphics 'Olex2 1.5 (Dolomanov et al., 2009)'
_computing_publication_material 'Olex2 1.5 (Dolomanov et al., 2009)'
_computing_structure_refinement 'XL  (Sheldrick, 2008)'
_computing_structure_solution 'SHELXT 2014/4 (Sheldrick, 2014)'
_diffrn_ambient_temperature 100.00
_diffrn_measured_fraction_theta_full 0.995
_diffrn_measured_fraction_theta_max 0.995
_diffrn_measurement_device_type 'Bruker Quest D8'
_diffrn_measurement_method '\f and \w scans'
_diffrn_radiation_type MoK\a
_diffrn_radiation_wavelength 0.71073
_diffrn_reflns_av_R_equivalents 0.0161
_diffrn_reflns_av_unetI/netI 0.0203
_diffrn_reflns_Laue_measured_fraction_full 0.995
_diffrn_reflns_Laue_measured_fraction_max 0.995
_diffrn_reflns_limit_h_max 12
_diffrn_reflns_limit_h_min -11
_diffrn_reflns_limit_k_max 13
_diffrn_reflns_limit_k_min -13
_diffrn_reflns_limit_l_max 15
_diffrn_reflns_limit_l_min -15
_diffrn_reflns_number 12846
_diffrn_reflns_point_group_measured_fraction_full 0.995
_diffrn_reflns_point_group_measured_fraction_max 0.995
_diffrn_reflns_theta_full 25.242
_diffrn_reflns_theta_max 27.999
_diffrn_reflns_theta_min 1.813
_exptl_absorpt_coefficient_mu 0.244
_exptl_absorpt_correction_T_max 0.7461
_exptl_absorpt_correction_T_min 0.7022
_exptl_absorpt_correction_type multi-scan
_exptl_absorpt_process_details
;
SADABS-2016/2 (Bruker,2016/2) was used for absorption correction.
wR2(int) was 0.1072 before and 0.0362 after correction.
The Ratio of minimum to maximum transmission is 0.9412.
The \l/2 correction factor is Not present.
;
_exptl_crystal_colour 'clear colourless'
_exptl_crystal_colour_lustre clear
_exptl_crystal_colour_primary colourless
_exptl_crystal_density_diffrn 1.319
_exptl_crystal_description prism
_exptl_crystal_F_000 448
_exptl_crystal_size_max 0.26
_exptl_crystal_size_mid 0.21
_exptl_crystal_size_min 0.2
_refine_diff_density_max 0.419
_refine_diff_density_min -0.239
_refine_diff_density_rms 0.043
_refine_ls_extinction_method none
_refine_ls_goodness_of_fit_ref 1.021
_refine_ls_hydrogen_treatment constr
_refine_ls_matrix_type full
_refine_ls_number_parameters 271
_refine_ls_number_reflns 5164
_refine_ls_number_restraints 0
_refine_ls_restrained_S_all 1.021
_refine_ls_R_factor_all 0.0317
_refine_ls_R_factor_gt 0.0298
_refine_ls_shift/su_max 0.001
_refine_ls_shift/su_mean 0.000
_refine_ls_structure_factor_coef Fsqd
_refine_ls_weighting_details 'w=1/[\s^2^(Fo^2^)+(0.0350P)^2^+0.5480P] where P=(Fo^2^+2Fc^2^)/3'
_refine_ls_weighting_scheme calc
_refine_ls_wR_factor_gt 0.0771
_refine_ls_wR_factor_ref 0.0786
_reflns_Friedel_coverage 0.000
_reflns_number_gt 4840
_reflns_number_total 5164
_reflns_threshold_expression 'I > 2\s(I)'
_cod_data_source_file d3ob01309j2.cif
_cod_data_source_block 6
_cod_database_code 7159630
_shelxl_version_number 2014/6
_shelx_space_group_comment
;
The symmetry employed for this shelxl refinement is uniquely defined
by the following loop, which should always be used as a source of
symmetry information in preference to the above space-group names.
They are only intended as comments.
;
_shelx_estimated_absorpt_t_max 0.953
_shelx_estimated_absorpt_t_min 0.939
_olex2_refinement_description
;
1. Fixed Uiso
 At 1.2 times of:
  All C(H) groups, All N(H) groups
2.a Riding coordinates:
 N2(H2)
2.b Ternary CH refined with riding coordinates:
 C7(H7)
2.c Aromatic/amide H refined with riding coordinates:
 C4(H4), C11(H11), C9(H9), C5(H5), C22(H22), C16(H16), C18(H18), C2(H2A),
 C3(H3), C21(H21), C15(H15), C17(H17), C25(H25), C23(H23), C13(H13), C24(H24),
 C12(H12), C19(H19), C10(H10)
;
_olex2_submission_special_instructions 'No special instructions were received'

loop_
_space_group_symop_operation_xyz
'x, y, z'
'-x, -y, -z'

loop_
_atom_site_label
_atom_site_type_symbol
_atom_site_fract_x
_atom_site_fract_y
_atom_site_fract_z
_atom_site_U_iso_or_equiv
_atom_site_adp_type
_atom_site_occupancy
_atom_site_site_symmetry_order
_atom_site_calc_flag
_atom_site_refinement_flags_posn
_atom_site_refinement_flags_adp
_atom_site_refinement_flags_occupancy
_atom_site_disorder_assembly
_atom_site_disorder_group
S1 S 0.81894(3) 0.74584(3) 0.46344(2) 0.02197(8) Uani 1 1 d . . . . .
P1 P 0.79932(3) 0.66583(3) 0.29368(2) 0.01459(7) Uani 1 1 d . . . . .
O1 O 0.37996(9) 0.58729(9) 0.06689(7) 0.01968(17) Uani 1 1 d . . . . .
N2 N 0.51728(10) 0.62409(10) 0.25263(8) 0.01636(19) Uani 1 1 d . . . . .
H2 H 0.5367 0.6793 0.3329 0.020 Uiso 1 1 d R U . . .
N1 N 0.38224(11) 0.80225(10) 0.35024(9) 0.01858(19) Uani 1 1 d . . . . .
C4 C 0.21819(13) 0.94131(13) 0.33514(12) 0.0251(3) Uani 1 1 d . . . . .
H4 H 0.1751 1.0072 0.3744 0.030 Uiso 1 1 calc R U . . .
C11 C 1.12557(13) 0.41668(13) 0.22809(12) 0.0225(2) Uani 1 1 d . . . . .
H11 H 1.1935 0.3657 0.2155 0.027 Uiso 1 1 calc R U . . .
C9 C 1.02793(13) 0.56303(13) 0.36143(11) 0.0214(2) Uani 1 1 d . . . . .
H9 H 1.0294 0.6121 0.4402 0.026 Uiso 1 1 calc R U . . .
C5 C 0.31823(13) 0.89491(13) 0.40030(11) 0.0226(2) Uani 1 1 d . . . . .
H5 H 0.3425 0.9307 0.4847 0.027 Uiso 1 1 calc R U . . .
C22 C 0.53202(17) 0.25517(14) 0.36909(12) 0.0307(3) Uani 1 1 d . . . . .
H22 H 0.5120 0.2467 0.4415 0.037 Uiso 1 1 calc R U . . .
C16 C 0.79675(13) 0.87104(13) 0.03890(11) 0.0227(2) Uani 1 1 d . . . . .
H16 H 0.7697 0.8457 -0.0455 0.027 Uiso 1 1 calc R U . . .
C6 C 0.41474(12) 0.64636(11) 0.17492(10) 0.0146(2) Uani 1 1 d . . . . .
C18 C 0.89248(13) 1.05324(13) 0.23112(12) 0.0234(2) Uani 1 1 d . . . . .
H18 H 0.9312 1.1519 0.2779 0.028 Uiso 1 1 calc R U . . .
C20 C 0.58274(12) 0.39921(12) 0.24077(10) 0.0156(2) Uani 1 1 d . . . . .
C8 C 0.92646(12) 0.56653(11) 0.26471(10) 0.0156(2) Uani 1 1 d . . . . .
C14 C 0.81786(12) 0.80167(12) 0.21772(10) 0.0163(2) Uani 1 1 d . . . . .
C2 C 0.24614(12) 0.79304(12) 0.15870(10) 0.0198(2) Uani 1 1 d . . . . .
H2A H 0.2234 0.7554 0.0745 0.024 Uiso 1 1 calc R U . . .
C1 C 0.34429(12) 0.75206(11) 0.23113(10) 0.0150(2) Uani 1 1 d . . . . .
C3 C 0.18206(13) 0.89026(13) 0.21218(12) 0.0243(3) Uani 1 1 d . . . . .
H3 H 0.1148 0.9212 0.1654 0.029 Uiso 1 1 calc R U . . .
C7 C 0.61105(12) 0.54120(11) 0.21526(9) 0.0144(2) Uani 1 1 d . . . . .
H7 H 0.5971 0.5217 0.1276 0.017 Uiso 1 1 calc R U . . .
C21 C 0.55273(15) 0.38627(13) 0.34665(11) 0.0241(2) Uani 1 1 d . . . . .
H21 H 0.5464 0.4671 0.4036 0.029 Uiso 1 1 calc R U . . .
C15 C 0.77785(13) 0.76391(12) 0.09341(10) 0.0189(2) Uani 1 1 d . . . . .
H15 H 0.7379 0.6655 0.0463 0.023 Uiso 1 1 calc R U . . .
C17 C 0.85523(14) 1.01521(13) 0.10791(12) 0.0244(3) Uani 1 1 d . . . . .
H17 H 0.8697 1.0879 0.0705 0.029 Uiso 1 1 calc R U . . .
C25 C 0.58877(12) 0.27920(12) 0.15700(10) 0.0186(2) Uani 1 1 d . . . . .
H25 H 0.6074 0.2867 0.0839 0.022 Uiso 1 1 calc R U . . .
C23 C 0.54056(15) 0.13708(13) 0.28601(12) 0.0265(3) Uani 1 1 d . . . . .
H23 H 0.5278 0.0480 0.3020 0.032 Uiso 1 1 calc R U . . .
C13 C 0.92527(12) 0.49413(12) 0.14921(10) 0.0182(2) Uani 1 1 d . . . . .
H13 H 0.8565 0.4957 0.0829 0.022 Uiso 1 1 calc R U . . .
C24 C 0.56758(13) 0.14832(13) 0.17983(11) 0.0224(2) Uani 1 1 d . . . . .
H24 H 0.5717 0.0666 0.1224 0.027 Uiso 1 1 calc R U . . .
C12 C 1.02489(13) 0.41970(13) 0.13143(11) 0.0208(2) Uani 1 1 d . . . . .
H12 H 1.0241 0.3707 0.0528 0.025 Uiso 1 1 calc R U . . .
C19 C 0.87305(12) 0.94685(12) 0.28613(11) 0.0192(2) Uani 1 1 d . . . . .
H19 H 0.8974 0.9730 0.3705 0.023 Uiso 1 1 calc R U . . .
C10 C 1.12676(14) 0.48801(14) 0.34269(12) 0.0252(3) Uani 1 1 d . . . . .
H10 H 1.1954 0.4857 0.4087 0.030 Uiso 1 1 calc R U . . .

loop_
_atom_site_aniso_label
_atom_site_aniso_U_11
_atom_site_aniso_U_22
_atom_site_aniso_U_33
_atom_site_aniso_U_23
_atom_site_aniso_U_13
_atom_site_aniso_U_12
S1 0.02994(16) 0.02056(15) 0.01205(13) 0.00047(10) 0.00290(11) 0.00884(12)
P1 0.01765(14) 0.01319(13) 0.01186(13) 0.00235(10) 0.00234(10) 0.00578(10)
O1 0.0227(4) 0.0218(4) 0.0133(4) 0.0014(3) 0.0024(3) 0.0109(3)
N2 0.0202(5) 0.0183(4) 0.0121(4) 0.0028(3) 0.0047(3) 0.0103(4)
N1 0.0198(5) 0.0185(5) 0.0166(5) 0.0026(4) 0.0059(4) 0.0067(4)
C4 0.0191(5) 0.0216(6) 0.0294(6) -0.0030(5) 0.0058(5) 0.0091(5)
C11 0.0182(5) 0.0183(5) 0.0325(7) 0.0097(5) 0.0056(5) 0.0076(4)
C9 0.0238(6) 0.0214(6) 0.0179(5) 0.0064(4) 0.0015(4) 0.0078(5)
C5 0.0218(6) 0.0234(6) 0.0187(6) -0.0012(4) 0.0063(4) 0.0075(5)
C22 0.0461(8) 0.0257(6) 0.0217(6) 0.0115(5) 0.0130(6) 0.0067(6)
C16 0.0248(6) 0.0241(6) 0.0223(6) 0.0107(5) 0.0058(5) 0.0099(5)
C6 0.0156(5) 0.0125(5) 0.0156(5) 0.0042(4) 0.0048(4) 0.0042(4)
C18 0.0228(6) 0.0140(5) 0.0329(7) 0.0062(5) 0.0064(5) 0.0070(4)
C20 0.0150(5) 0.0163(5) 0.0151(5) 0.0047(4) 0.0030(4) 0.0051(4)
C8 0.0161(5) 0.0136(5) 0.0170(5) 0.0055(4) 0.0032(4) 0.0047(4)
C14 0.0164(5) 0.0146(5) 0.0191(5) 0.0060(4) 0.0044(4) 0.0065(4)
C2 0.0179(5) 0.0190(5) 0.0187(5) 0.0012(4) 0.0014(4) 0.0067(4)
C1 0.0148(5) 0.0124(5) 0.0165(5) 0.0024(4) 0.0047(4) 0.0036(4)
C3 0.0184(5) 0.0225(6) 0.0286(6) 0.0020(5) 0.0011(5) 0.0103(5)
C7 0.0169(5) 0.0146(5) 0.0123(5) 0.0032(4) 0.0044(4) 0.0068(4)
C21 0.0343(7) 0.0206(6) 0.0187(6) 0.0056(5) 0.0110(5) 0.0081(5)
C15 0.0212(5) 0.0161(5) 0.0195(5) 0.0053(4) 0.0047(4) 0.0071(4)
C17 0.0255(6) 0.0202(6) 0.0334(7) 0.0146(5) 0.0086(5) 0.0103(5)
C25 0.0203(5) 0.0179(5) 0.0184(5) 0.0052(4) 0.0067(4) 0.0066(4)
C23 0.0314(7) 0.0183(6) 0.0288(6) 0.0111(5) 0.0054(5) 0.0041(5)
C13 0.0179(5) 0.0186(5) 0.0175(5) 0.0049(4) 0.0026(4) 0.0068(4)
C24 0.0236(6) 0.0160(5) 0.0265(6) 0.0046(5) 0.0064(5) 0.0065(4)
C12 0.0199(5) 0.0189(5) 0.0228(6) 0.0043(4) 0.0062(4) 0.0068(4)
C19 0.0179(5) 0.0169(5) 0.0217(6) 0.0036(4) 0.0040(4) 0.0072(4)
C10 0.0233(6) 0.0257(6) 0.0269(6) 0.0113(5) -0.0001(5) 0.0102(5)

loop_
_atom_type_symbol
_atom_type_description
_atom_type_scat_dispersion_real
_atom_type_scat_dispersion_imag
_atom_type_scat_source
C C 0.0033 0.0016 'International Tables Vol C Tables 4.2.6.8 and 6.1.1.4'
H H 0.0000 0.0000 'International Tables Vol C Tables 4.2.6.8 and 6.1.1.4'
N N 0.0061 0.0033 'International Tables Vol C Tables 4.2.6.8 and 6.1.1.4'
O O 0.0106 0.0060 'International Tables Vol C Tables 4.2.6.8 and 6.1.1.4'
P P 0.1023 0.0942 'International Tables Vol C Tables 4.2.6.8 and 6.1.1.4'
S S 0.1246 0.1234 'International Tables Vol C Tables 4.2.6.8 and 6.1.1.4'

loop_
_geom_angle_atom_site_label_1
_geom_angle_atom_site_label_2
_geom_angle_atom_site_label_3
_geom_angle
_geom_angle_site_symmetry_1
_geom_angle_site_symmetry_3
_geom_angle_publ_flag
C8 P1 S1 112.75(4) . . ?
C8 P1 C14 109.27(5) . . ?
C8 P1 C7 107.76(5) . . ?
C14 P1 S1 112.92(4) . . ?
C14 P1 C7 102.94(5) . . ?
C7 P1 S1 110.64(4) . . ?
C6 N2 H2 115.7 . . ?
C6 N2 C7 122.61(9) . . ?
C7 N2 H2 120.8 . . ?
C5 N1 C1 116.99(10) . . ?
C5 C4 H4 120.5 . . ?
C3 C4 H4 120.5 . . ?
C3 C4 C5 118.99(11) . . ?
C12 C11 H11 120.0 . . ?
C10 C11 H11 120.0 . . ?
C10 C11 C12 119.91(11) . . ?
C8 C9 H9 119.9 . . ?
C10 C9 H9 119.9 . . ?
C10 C9 C8 120.17(11) . . ?
N1 C5 C4 123.26(11) . . ?
N1 C5 H5 118.4 . . ?
C4 C5 H5 118.4 . . ?
C21 C22 H22 120.0 . . ?
C23 C22 H22 120.0 . . ?
C23 C22 C21 120.06(12) . . ?
C15 C16 H16 120.0 . . ?
C17 C16 H16 120.0 . . ?
C17 C16 C15 120.05(11) . . ?
O1 C6 N2 124.03(10) . . ?
O1 C6 C1 121.74(10) . . ?
N2 C6 C1 114.23(9) . . ?
C17 C18 H18 120.0 . . ?
C17 C18 C19 119.93(11) . . ?
C19 C18 H18 120.0 . . ?
C21 C20 C7 121.56(10) . . ?
C25 C20 C7 119.09(10) . . ?
C25 C20 C21 119.35(10) . . ?
C9 C8 P1 118.57(9) . . ?
C13 C8 P1 121.97(8) . . ?
C13 C8 C9 119.47(10) . . ?
C15 C14 P1 121.68(8) . . ?
C19 C14 P1 118.70(9) . . ?
C19 C14 C15 119.62(10) . . ?
C1 C2 H2A 120.8 . . ?
C3 C2 H2A 120.8 . . ?
C3 C2 C1 118.37(11) . . ?
N1 C1 C6 116.97(9) . . ?
N1 C1 C2 123.79(10) . . ?
C2 C1 C6 119.23(10) . . ?
C4 C3 C2 118.57(11) . . ?
C4 C3 H3 120.7 . . ?
C2 C3 H3 120.7 . . ?
P1 C7 H7 108.5 . . ?
N2 C7 P1 103.98(7) . . ?
N2 C7 C20 114.32(9) . . ?
N2 C7 H7 108.5 . . ?
C20 C7 P1 112.88(7) . . ?
C20 C7 H7 108.5 . . ?
C22 C21 C20 120.12(12) . . ?
C22 C21 H21 119.9 . . ?
C20 C21 H21 119.9 . . ?
C16 C15 C14 119.83(11) . . ?
C16 C15 H15 120.1 . . ?
C14 C15 H15 120.1 . . ?
C16 C17 H17 119.8 . . ?
C18 C17 C16 120.31(11) . . ?
C18 C17 H17 119.8 . . ?
C20 C25 H25 119.9 . . ?
C24 C25 C20 120.25(11) . . ?
C24 C25 H25 119.9 . . ?
C22 C23 H23 119.9 . . ?
C24 C23 C22 120.18(11) . . ?
C24 C23 H23 119.9 . . ?
C8 C13 H13 120.0 . . ?
C12 C13 C8 119.90(10) . . ?
C12 C13 H13 120.0 . . ?
C25 C24 H24 120.0 . . ?
C23 C24 C25 120.03(11) . . ?
C23 C24 H24 120.0 . . ?
C11 C12 C13 120.32(11) . . ?
C11 C12 H12 119.8 . . ?
C13 C12 H12 119.8 . . ?
C18 C19 C14 120.22(11) . . ?
C18 C19 H19 119.9 . . ?
C14 C19 H19 119.9 . . ?
C11 C10 C9 120.23(11) . . ?
C11 C10 H10 119.9 . . ?
C9 C10 H10 119.9 . . ?

loop_
_geom_bond_atom_site_label_1
_geom_bond_atom_site_label_2
_geom_bond_distance
_geom_bond_site_symmetry_2
_geom_bond_publ_flag
S1 P1 1.9540(4) . ?
P1 C8 1.8166(11) . ?
P1 C14 1.8230(11) . ?
P1 C7 1.8641(11) . ?
O1 C6 1.2277(13) . ?
N2 H2 0.9433 . ?
N2 C6 1.3427(14) . ?
N2 C7 1.4504(13) . ?
N1 C5 1.3373(15) . ?
N1 C1 1.3393(14) . ?
C4 H4 0.9500 . ?
C4 C5 1.3869(18) . ?
C4 C3 1.3832(18) . ?
C11 H11 0.9500 . ?
C11 C12 1.3899(17) . ?
C11 C10 1.3843(19) . ?
C9 H9 0.9500 . ?
C9 C8 1.3967(15) . ?
C9 C10 1.3895(17) . ?
C5 H5 0.9500 . ?
C22 H22 0.9500 . ?
C22 C21 1.3909(17) . ?
C22 C23 1.3836(19) . ?
C16 H16 0.9500 . ?
C16 C15 1.3928(16) . ?
C16 C17 1.3913(18) . ?
C6 C1 1.5034(14) . ?
C18 H18 0.9500 . ?
C18 C17 1.3870(19) . ?
C18 C19 1.3908(16) . ?
C20 C7 1.5113(14) . ?
C20 C21 1.3924(16) . ?
C20 C25 1.3914(15) . ?
C8 C13 1.3967(16) . ?
C14 C15 1.3998(16) . ?
C14 C19 1.3968(15) . ?
C2 H2A 0.9500 . ?
C2 C1 1.3869(15) . ?
C2 C3 1.3855(16) . ?
C3 H3 0.9500 . ?
C7 H7 1.0000 . ?
C21 H21 0.9500 . ?
C15 H15 0.9500 . ?
C17 H17 0.9500 . ?
C25 H25 0.9500 . ?
C25 C24 1.3907(16) . ?
C23 H23 0.9500 . ?
C23 C24 1.3809(18) . ?
C13 H13 0.9500 . ?
C13 C12 1.3904(16) . ?
C24 H24 0.9500 . ?
C12 H12 0.9500 . ?
C19 H19 0.9500 . ?
C10 H10 0.9500 . ?

loop_
_geom_torsion_atom_site_label_1
_geom_torsion_atom_site_label_2
_geom_torsion_atom_site_label_3
_geom_torsion_atom_site_label_4
_geom_torsion
_geom_torsion_site_symmetry_1
_geom_torsion_site_symmetry_2
_geom_torsion_site_symmetry_3
_geom_torsion_site_symmetry_4
_geom_torsion_publ_flag
S1 P1 C8 C9 -3.48(10) . . . . ?
S1 P1 C8 C13 176.47(8) . . . . ?
S1 P1 C14 C15 -166.53(8) . . . . ?
S1 P1 C14 C19 13.25(10) . . . . ?
S1 P1 C7 N2 50.81(7) . . . . ?
S1 P1 C7 C20 -73.64(8) . . . . ?
P1 C8 C13 C12 179.91(9) . . . . ?
P1 C14 C15 C16 -178.61(9) . . . . ?
P1 C14 C19 C18 178.19(9) . . . . ?
O1 C6 C1 N1 175.17(10) . . . . ?
O1 C6 C1 C2 -5.37(16) . . . . ?
N2 C6 C1 N1 -5.09(14) . . . . ?
N2 C6 C1 C2 174.36(10) . . . . ?
C9 C8 C13 C12 -0.15(17) . . . . ?
C5 N1 C1 C6 -179.19(10) . . . . ?
C5 N1 C1 C2 1.38(17) . . . . ?
C5 C4 C3 C2 0.77(19) . . . . ?
C22 C23 C24 C25 1.1(2) . . . . ?
C6 N2 C7 P1 125.01(9) . . . . ?
C6 N2 C7 C20 -111.47(11) . . . . ?
C20 C25 C24 C23 -0.06(18) . . . . ?
C8 P1 C14 C15 67.13(10) . . . . ?
C8 P1 C14 C19 -113.09(9) . . . . ?
C8 P1 C7 N2 174.49(7) . . . . ?
C8 P1 C7 C20 50.03(9) . . . . ?
C8 C9 C10 C11 0.20(19) . . . . ?
C8 C13 C12 C11 0.15(17) . . . . ?
C14 P1 C8 C9 122.97(9) . . . . ?
C14 P1 C8 C13 -57.08(10) . . . . ?
C14 P1 C7 N2 -70.10(8) . . . . ?
C14 P1 C7 C20 165.45(8) . . . . ?
C1 N1 C5 C4 -0.92(18) . . . . ?
C1 C2 C3 C4 -0.36(18) . . . . ?
C3 C4 C5 N1 -0.1(2) . . . . ?
C3 C2 C1 N1 -0.76(18) . . . . ?
C3 C2 C1 C6 179.83(10) . . . . ?
C7 P1 C8 C9 -125.86(9) . . . . ?
C7 P1 C8 C13 54.08(10) . . . . ?
C7 P1 C14 C15 -47.19(10) . . . . ?
C7 P1 C14 C19 132.59(9) . . . . ?
C7 N2 C6 O1 8.07(17) . . . . ?
C7 N2 C6 C1 -171.65(9) . . . . ?
C7 C20 C21 C22 -177.84(12) . . . . ?
C7 C20 C25 C24 178.03(10) . . . . ?
C21 C22 C23 C24 -0.9(2) . . . . ?
C21 C20 C7 P1 78.37(12) . . . . ?
C21 C20 C7 N2 -40.22(15) . . . . ?
C21 C20 C25 C24 -1.14(17) . . . . ?
C15 C16 C17 C18 -1.20(19) . . . . ?
C15 C14 C19 C18 -2.02(17) . . . . ?
C17 C16 C15 C14 -0.02(18) . . . . ?
C17 C18 C19 C14 0.82(18) . . . . ?
C25 C20 C7 P1 -100.78(10) . . . . ?
C25 C20 C7 N2 140.64(10) . . . . ?
C25 C20 C21 C22 1.30(19) . . . . ?
C23 C22 C21 C20 -0.3(2) . . . . ?
C12 C11 C10 C9 -0.20(18) . . . . ?
C19 C18 C17 C16 0.79(18) . . . . ?
C19 C14 C15 C16 1.61(17) . . . . ?
C10 C11 C12 C13 0.02(18) . . . . ?
C10 C9 C8 P1 179.92(9) . . . . ?
C10 C9 C8 C13 -0.02(17) . . . . ?
